data_7061685
loop_
_publ_author_name
'Gayathri, Parthasarathy'
'Subramaniyan, Siva Bala'
'Veerappan, Anbazhagan'
'Anwarhussaini, Syed'
'Jayanty, Subbalakshmi'
'Pannipara, Mehboobali'
'Al-Sehemi, Abdullah G.'
'Moon, Dohyun'
'Anthony, Savarimuthu Philip'

_publ_section_title
;
 Dark to bright fluorescence state by inter-connecting fluorophores:
 concentration-dependent blue to NIR emission and live cell imaging
 applications
;
_journal_issue 34
_journal_name_full 'New Journal of Chemistry'
_journal_page_first 16409
_journal_page_last 16418
_journal_paper_doi 10.1039/D2NJ03457C
_journal_volume 46
_journal_year 2022
_chemical_formula_moiety 'C64 H44 N2 O6'
_chemical_formula_sum 'C64 H44 N2 O6'
_chemical_formula_weight 937.01
_space_group_crystal_system triclinic
_space_group_IT_number 2
_space_group_name_Hall '-P 1'
_space_group_name_H-M_alt 'P -1'
_atom_sites_solution_hydrogens geom
_audit_creation_method SHELXL-2018/3
_audit_update_record
;
2021-10-15 deposited with the CCDC.	2022-08-01 downloaded from the CCDC.
;
_cell_angle_alpha 91.35(3)
_cell_angle_beta 94.15(3)
_cell_angle_gamma 93.85(3)
_cell_formula_units_Z 2
_cell_length_a 11.796(2)
_cell_length_b 12.213(2)
_cell_length_c 16.518(3)
_cell_measurement_reflns_used 50087
_cell_measurement_temperature 220(2)
_cell_measurement_theta_max 33.679
_cell_measurement_theta_min 0.350
_cell_volume 2367.1(7)
_computing_cell_refinement '<i>HKL3000sm</i>(Otwinowski & Minor, 1997)'
_computing_data_collection '<i>PAL BL2D-SMDC Program</i>(Shin et.al, 2016)'
_computing_data_reduction '<i>HKL3000sm</i>(Otwinowski & Minor, 1997)'
_computing_molecular_graphics '<i>DIAMOND 4</i>(Putx&Brandenburg, 2014)'
_computing_publication_material '<i>publCIF</i>(Westrip, 2010)'
_computing_structure_refinement '<i>SHELXL-2018</i>(Sheldrick, 2018)'
_computing_structure_solution '<i>SHELXT-2018</i>(Sheldrick, 2018)'
_diffrn_ambient_temperature 220(2)
_diffrn_measured_fraction_theta_full 0.947
_diffrn_measured_fraction_theta_max 0.914
_diffrn_measurement_device_type 'Rayonix MX225HS CCD area detector'
_diffrn_measurement_method 'omega scan'
_diffrn_radiation_type synchrotron
_diffrn_radiation_wavelength 0.610
_diffrn_reflns_av_R_equivalents 0.1495
_diffrn_reflns_av_unetI/netI 0.2930
_diffrn_reflns_Laue_measured_fraction_full 0.947
_diffrn_reflns_Laue_measured_fraction_max 0.914
_diffrn_reflns_limit_h_max 16
_diffrn_reflns_limit_h_min -16
_diffrn_reflns_limit_k_max 16
_diffrn_reflns_limit_k_min -16
_diffrn_reflns_limit_l_max 22
_diffrn_reflns_limit_l_min -22
_diffrn_reflns_number 23250
_diffrn_reflns_point_group_measured_fraction_full 0.947
_diffrn_reflns_point_group_measured_fraction_max 0.914
_diffrn_reflns_theta_full 21.469
_diffrn_reflns_theta_max 24.998
_diffrn_reflns_theta_min 1.435
_diffrn_source 'PLSII 2D bending magnet'
_exptl_absorpt_coefficient_mu 0.062
_exptl_absorpt_correction_T_max 1.000
_exptl_absorpt_correction_T_min 0.815
_exptl_absorpt_correction_type empirical
_exptl_absorpt_process_details '<i>HKL3000sm Scalepack</i>(Otwinowski et.al,2003)'
_exptl_crystal_colour red
_exptl_crystal_density_diffrn 1.315
_exptl_crystal_description plate
_exptl_crystal_F_000 980
_exptl_crystal_size_max 0.075
_exptl_crystal_size_mid 0.063
_exptl_crystal_size_min 0.018
_refine_diff_density_max 0.333
_refine_diff_density_min -0.237
_refine_diff_density_rms 0.071
_refine_ls_extinction_method none
_refine_ls_goodness_of_fit_ref 0.720
_refine_ls_hydrogen_treatment constr
_refine_ls_matrix_type full
_refine_ls_number_parameters 650
_refine_ls_number_reflns 12050
_refine_ls_number_restraints 690
_refine_ls_restrained_S_all 0.704
_refine_ls_R_factor_all 0.3367
_refine_ls_R_factor_gt 0.0918
_refine_ls_shift/su_max 0.000
_refine_ls_shift/su_mean 0.000
_refine_ls_structure_factor_coef Fsqd
_refine_ls_weighting_details 'w=1/[\s^2^(Fo^2^)+(0.1457P)^2^] where P=(Fo^2^+2Fc^2^)/3'
_refine_ls_weighting_scheme calc
_refine_ls_wR_factor_gt 0.2373
_refine_ls_wR_factor_ref 0.3220
_reflns_Friedel_coverage 0.000
_reflns_number_gt 2168
_reflns_number_total 12050
_reflns_threshold_expression 'I > 2\s(I)'
_cod_data_source_file d2nj03457c2.cif
_cod_data_source_block SPA525
_cod_depositor_comments 'Adding full bibliography for 7061685.cif.'
_cod_original_cell_volume 2367.1(8)
_cod_database_code 7061685
_shelx_shelxl_version_number 2018/3
_shelx_space_group_comment
;
The symmetry employed for this shelxl refinement is uniquely defined
by the following loop, which should always be used as a source of
symmetry information in preference to the above space-group names.
They are only intended as comments.
;
_shelx_estimated_absorpt_t_min 0.995
_shelx_estimated_absorpt_t_max 0.999

loop_
_space_group_symop_operation_xyz
'x, y, z'
'-x, -y, -z'

loop_
_atom_site_label
_atom_site_type_symbol
_atom_site_fract_x
_atom_site_fract_y
_atom_site_fract_z
_atom_site_U_iso_or_equiv
_atom_site_adp_type
_atom_site_occupancy
_atom_site_site_symmetry_order
_atom_site_calc_flag
_atom_site_refinement_flags_posn
_atom_site_refinement_flags_adp
_atom_site_refinement_flags_occupancy
_atom_site_disorder_assembly
_atom_site_disorder_group
O1 O 0.5678(3) 0.7672(3) 0.6101(2) 0.1009(13) Uani 1 1 d . U . . .
O2 O 0.5243(4) 0.7754(4) 0.3343(2) 0.1197(16) Uani 1 1 d . U . . .
O3 O 0.2500(4) 1.0095(4) 0.4204(2) 0.1262(17) Uani 1 1 d . U . . .
O4 O 0.7933(3) 0.5831(3) 0.8894(2) 0.1002(13) Uani 1 1 d . U . . .
O5 O 0.8232(4) 0.5287(4) 1.1608(2) 0.1189(16) Uani 1 1 d . U . . .
O6 O 0.9779(4) 0.2163(4) 1.0490(2) 0.1213(16) Uani 1 1 d . U . . .
N1 N 0.3500(4) 0.9257(4) 0.8116(2) 0.0986(16) Uani 1 1 d . U . . .
N2 N 0.8942(4) 0.3539(4) 0.6685(3) 0.0993(15) Uani 1 1 d . U . . .
C1 C 0.4028(6) 0.8549(6) 0.8702(3) 0.0878(17) Uani 1 1 d . U . . .
C2 C 0.3641(6) 0.7481(6) 0.8709(4) 0.105(2) Uani 1 1 d . U . . .
H2 H 0.304266 0.720857 0.833618 0.126 Uiso 1 1 calc R U . . .
C3 C 0.4142(6) 0.6775(6) 0.9283(4) 0.114(2) Uani 1 1 d . U . . .
H3 H 0.389633 0.602630 0.928493 0.137 Uiso 1 1 calc R U . . .
C4 C 0.4990(7) 0.7206(7) 0.9833(4) 0.113(2) Uani 1 1 d . U . . .
H4 H 0.531217 0.675271 1.022745 0.136 Uiso 1 1 calc R U . . .
C5 C 0.5374(7) 0.8284(7) 0.9817(4) 0.120(2) Uani 1 1 d . U . . .
H5 H 0.597990 0.856218 1.018098 0.145 Uiso 1 1 calc R U . . .
C6 C 0.4857(6) 0.8976(6) 0.9252(4) 0.105(2) Uani 1 1 d . U . . .
H6 H 0.508503 0.972871 0.925729 0.126 Uiso 1 1 calc R U . . .
C7 C 0.2889(5) 1.0144(6) 0.8407(3) 0.0902(18) Uani 1 1 d . U . . .
C8 C 0.2143(5) 0.9926(6) 0.9010(3) 0.1021(19) Uani 1 1 d . U . . .
H8 H 0.202442 0.921073 0.919900 0.123 Uiso 1 1 calc R U . . .
C9 C 0.1565(6) 1.0801(7) 0.9336(4) 0.114(2) Uani 1 1 d . U . . .
H9 H 0.104421 1.066697 0.973295 0.136 Uiso 1 1 calc R U . . .
C10 C 0.1772(6) 1.1837(7) 0.9067(4) 0.118(2) Uani 1 1 d . U . . .
H10 H 0.140274 1.241811 0.929019 0.141 Uiso 1 1 calc R U . . .
C11 C 0.2514(6) 1.2047(6) 0.8473(3) 0.103(2) Uani 1 1 d . U . . .
H11 H 0.264440 1.276469 0.828999 0.124 Uiso 1 1 calc R U . . .
C12 C 0.3066(6) 1.1189(6) 0.8148(3) 0.0970(19) Uani 1 1 d . U . . .
H12 H 0.357085 1.133043 0.774258 0.116 Uiso 1 1 calc R U . . .
C13 C 0.3717(5) 0.9110(5) 0.7296(3) 0.0924(18) Uani 1 1 d . U . . .
C14 C 0.4621(5) 0.8498(5) 0.7113(3) 0.0948(18) Uani 1 1 d . U . . .
H14 H 0.508786 0.821573 0.753276 0.114 Uiso 1 1 calc R U . . .
C15 C 0.4833(5) 0.8306(5) 0.6305(3) 0.0904(18) Uani 1 1 d . U . . .
C16 C 0.4159(5) 0.8743(5) 0.5665(3) 0.0874(17) Uani 1 1 d . U . . .
C17 C 0.3277(5) 0.9371(5) 0.5879(3) 0.097(2) Uani 1 1 d . U . . .
H17 H 0.282462 0.968059 0.546371 0.117 Uiso 1 1 calc R U . . .
C18 C 0.3038(5) 0.9557(5) 0.6675(3) 0.0973(19) Uani 1 1 d . U . . .
H18 H 0.243060 0.997715 0.679694 0.117 Uiso 1 1 calc R U . . .
C19 C 0.4426(5) 0.8520(5) 0.4842(3) 0.0924(18) Uani 1 1 d . U . . .
H19 H 0.504285 0.807537 0.481095 0.111 Uiso 1 1 calc R U . . .
C20 C 0.3987(5) 0.8808(5) 0.4104(3) 0.0890(17) Uani 1 1 d . U . . .
C21 C 0.4454(6) 0.8340(5) 0.3356(3) 0.0975(19) Uani 1 1 d . U . . .
C22 C 0.3740(6) 0.8701(5) 0.2649(3) 0.0974(19) Uani 1 1 d . U . . .
C23 C 0.3791(6) 0.8434(6) 0.1833(3) 0.110(2) Uani 1 1 d . U . . .
H23 H 0.431888 0.795448 0.165575 0.132 Uiso 1 1 calc R U . . .
C24 C 0.3027(6) 0.8908(7) 0.1289(4) 0.125(2) Uani 1 1 d . U . . .
H24 H 0.301898 0.872780 0.073168 0.150 Uiso 1 1 calc R U . . .
C25 C 0.2275(6) 0.9643(7) 0.1553(4) 0.127(2) Uani 1 1 d . U . . .
H25 H 0.179972 0.998770 0.117027 0.152 Uiso 1 1 calc R U . . .
C26 C 0.2217(6) 0.9878(6) 0.2377(4) 0.130(2) Uani 1 1 d . U . . .
H26 H 0.168636 1.035009 0.255970 0.156 Uiso 1 1 calc R U . . .
C27 C 0.2953(6) 0.9399(5) 0.2907(3) 0.1004(19) Uani 1 1 d . U . . .
C28 C 0.3073(6) 0.9505(5) 0.3806(3) 0.101(2) Uani 1 1 d . U . . .
C29 C 0.8268(6) 0.4152(6) 0.6104(3) 0.0926(17) Uani 1 1 d . U . . .
C30 C 0.7105(6) 0.4027(6) 0.6085(4) 0.113(2) Uani 1 1 d . U . . .
H30 H 0.674138 0.354409 0.643577 0.135 Uiso 1 1 calc R U . . .
C31 C 0.6463(6) 0.4641(7) 0.5525(4) 0.124(2) Uani 1 1 d . U . . .
H31 H 0.566219 0.457107 0.549994 0.148 Uiso 1 1 calc R U . . .
C32 C 0.7014(7) 0.5347(7) 0.5013(4) 0.126(3) Uani 1 1 d . U . . .
H32 H 0.658843 0.576350 0.464570 0.151 Uiso 1 1 calc R U . . .
C33 C 0.8163(7) 0.5437(6) 0.5044(4) 0.123(2) Uani 1 1 d . U . . .
H33 H 0.852892 0.590092 0.468316 0.147 Uiso 1 1 calc R U . . .
C34 C 0.8817(6) 0.4856(6) 0.5599(4) 0.108(2) Uani 1 1 d . U . . .
H34 H 0.961675 0.494322 0.562683 0.129 Uiso 1 1 calc R U . . .
C35 C 0.9741(7) 0.2870(6) 0.6366(3) 0.105(2) Uani 1 1 d . U . . .
C36 C 1.0867(7) 0.2955(6) 0.6683(4) 0.116(2) Uani 1 1 d . U . . .
H36 H 1.109094 0.343473 0.712755 0.140 Uiso 1 1 calc R U . . .
C37 C 1.1670(7) 0.2328(7) 0.6340(4) 0.141(3) Uani 1 1 d . U . . .
H37 H 1.242961 0.236362 0.656032 0.169 Uiso 1 1 calc R U . . .
C38 C 1.1312(10) 0.1637(7) 0.5652(5) 0.159(4) Uani 1 1 d . U . . .
H38 H 1.184533 0.123581 0.539706 0.191 Uiso 1 1 calc R U . . .
C39 C 1.0207(10) 0.1553(7) 0.5364(5) 0.162(3) Uani 1 1 d . U . . .
H39 H 0.996769 0.107647 0.492051 0.194 Uiso 1 1 calc R U . . .
C40 C 0.9430(7) 0.2170(6) 0.5724(4) 0.126(2) Uani 1 1 d . U . . .
H40 H 0.866365 0.210385 0.551802 0.151 Uiso 1 1 calc R U . . .
C41 C 0.8878(5) 0.3740(5) 0.7517(3) 0.0951(18) Uani 1 1 d . U . . .
C42 C 0.8417(5) 0.4692(5) 0.7790(3) 0.0923(18) Uani 1 1 d . U . . .
H42 H 0.814946 0.519590 0.741199 0.111 Uiso 1 1 calc R U . . .
C43 C 0.8349(5) 0.4900(5) 0.8614(3) 0.0895(17) Uani 1 1 d . U . . .
C44 C 0.8723(5) 0.4135(5) 0.9189(3) 0.0872(17) Uani 1 1 d . U . . .
C45 C 0.9164(5) 0.3201(5) 0.8890(3) 0.0934(19) Uani 1 1 d . U . . .
H45 H 0.942962 0.269037 0.926338 0.112 Uiso 1 1 calc R U . . .
C46 C 0.9237(5) 0.2977(5) 0.8087(3) 0.102(2) Uani 1 1 d . U . . .
H46 H 0.952361 0.231743 0.791396 0.123 Uiso 1 1 calc R U . . .
C47 C 0.8639(5) 0.4407(5) 1.0036(3) 0.0908(18) Uani 1 1 d . U . . .
H47 H 0.831416 0.507797 1.012275 0.109 Uiso 1 1 calc R U . . .
C48 C 0.8930(5) 0.3897(5) 1.0729(3) 0.0886(17) Uani 1 1 d . U . . .
C49 C 0.8675(6) 0.4420(6) 1.1514(4) 0.104(2) Uani 1 1 d . U . . .
C50 C 0.9035(5) 0.3680(6) 1.2166(3) 0.0996(19) Uani 1 1 d . U . . .
C51 C 0.8940(6) 0.3773(6) 1.3001(4) 0.120(2) Uani 1 1 d . U . . .
H51 H 0.862664 0.437773 1.324054 0.144 Uiso 1 1 calc R U . . .
C52 C 0.9337(7) 0.2919(7) 1.3455(4) 0.136(3) Uani 1 1 d . U . . .
H52 H 0.928573 0.296580 1.402007 0.164 Uiso 1 1 calc R U . . .
C53 C 0.9788(7) 0.2029(7) 1.3153(4) 0.137(3) Uani 1 1 d . U . . .
H53 H 1.006343 0.148752 1.349577 0.164 Uiso 1 1 calc R U . . .
C54 C 0.9836(6) 0.1935(6) 1.2293(4) 0.120(2) Uani 1 1 d . U . . .
H54 H 1.010235 0.130894 1.204822 0.144 Uiso 1 1 calc R U . . .
C55 C 0.9485(5) 0.2775(6) 1.1841(3) 0.0953(18) Uani 1 1 d . U . . .
C56 C 0.9435(5) 0.2870(6) 1.0931(4) 0.0996(19) Uani 1 1 d . U . . .
C57 C 0.6400(5) 0.7240(5) 0.6750(4) 0.0957(18) Uani 1 1 d . U . . .
H57A H 0.665424 0.783193 0.714580 0.115 Uiso 1 1 calc R U . . .
H57B H 0.707700 0.696561 0.652498 0.115 Uiso 1 1 calc R U . . .
C58 C 0.5777(6) 0.6321(6) 0.7173(4) 0.0910(17) Uani 1 1 d . U . . .
C59 C 0.4760(6) 0.5778(6) 0.6875(4) 0.1018(19) Uani 1 1 d . U . . .
H59 H 0.441431 0.602865 0.639012 0.122 Uiso 1 1 calc R U . . .
C60 C 0.4217(6) 0.4912(6) 0.7226(4) 0.111(2) Uani 1 1 d . U . . .
H60 H 0.353109 0.457350 0.698599 0.133 Uiso 1 1 calc R U . . .
C61 C 0.4724(6) 0.4541(6) 0.7964(5) 0.113(2) Uani 1 1 d . U . . .
H61 H 0.438564 0.394588 0.823126 0.135 Uiso 1 1 calc R U . . .
C62 C 0.5724(6) 0.5078(6) 0.8277(4) 0.1008(19) Uani 1 1 d . U . . .
H62 H 0.605556 0.482282 0.876498 0.121 Uiso 1 1 calc R U . . .
C63 C 0.6283(6) 0.5958(6) 0.7938(4) 0.0891(16) Uani 1 1 d . U . . .
C64 C 0.7355(5) 0.6527(5) 0.8324(3) 0.0962(18) Uani 1 1 d . U . . .
H64A H 0.786346 0.673657 0.790195 0.115 Uiso 1 1 calc R U . . .
H64B H 0.717277 0.719835 0.860879 0.115 Uiso 1 1 calc R U . . .

loop_
_atom_site_aniso_label
_atom_site_aniso_U_11
_atom_site_aniso_U_22
_atom_site_aniso_U_33
_atom_site_aniso_U_23
_atom_site_aniso_U_13
_atom_site_aniso_U_12
O1 0.115(3) 0.119(3) 0.075(2) 0.002(2) -0.004(2) 0.063(3)
O2 0.134(4) 0.152(4) 0.081(3) 0.006(2) 0.016(2) 0.068(3)
O3 0.159(4) 0.143(4) 0.083(3) -0.012(3) -0.011(3) 0.082(3)
O4 0.118(3) 0.114(3) 0.073(2) -0.004(2) -0.009(2) 0.059(3)
O5 0.149(4) 0.139(4) 0.072(2) -0.012(2) -0.002(2) 0.055(3)
O6 0.149(4) 0.135(4) 0.089(3) 0.002(2) 0.008(3) 0.077(3)
N1 0.125(4) 0.112(4) 0.062(3) -0.007(2) -0.010(2) 0.053(3)
N2 0.108(4) 0.118(4) 0.075(3) -0.002(3) -0.006(3) 0.044(3)
C1 0.104(5) 0.090(4) 0.070(3) -0.008(3) -0.011(3) 0.029(4)
C2 0.110(5) 0.117(5) 0.086(4) 0.007(4) -0.018(3) 0.022(4)
C3 0.129(6) 0.108(5) 0.107(5) 0.016(4) -0.002(4) 0.035(4)
C4 0.136(6) 0.131(6) 0.077(4) 0.001(4) -0.006(4) 0.051(5)
C5 0.145(6) 0.129(6) 0.085(4) -0.011(4) -0.026(4) 0.041(5)
C6 0.120(5) 0.113(5) 0.083(4) -0.017(3) -0.017(3) 0.043(4)
C7 0.104(5) 0.105(4) 0.064(3) -0.003(3) -0.002(3) 0.034(4)
C8 0.118(5) 0.118(5) 0.072(4) 0.004(3) -0.003(3) 0.029(4)
C9 0.121(5) 0.143(6) 0.082(4) -0.006(4) 0.005(4) 0.051(5)
C10 0.115(6) 0.151(6) 0.093(4) -0.003(4) -0.004(4) 0.072(5)
C11 0.121(5) 0.119(5) 0.074(4) -0.001(3) -0.007(3) 0.062(4)
C12 0.120(5) 0.108(5) 0.065(3) -0.002(3) -0.003(3) 0.037(4)
C13 0.117(5) 0.098(5) 0.065(3) -0.007(3) -0.009(3) 0.048(4)
C14 0.110(5) 0.102(5) 0.075(3) -0.009(3) -0.011(3) 0.045(4)
C15 0.107(5) 0.102(5) 0.066(3) -0.002(3) -0.009(3) 0.047(4)
C16 0.103(4) 0.091(4) 0.071(3) -0.004(3) -0.005(3) 0.037(3)
C17 0.116(5) 0.115(5) 0.063(3) -0.008(3) -0.012(3) 0.054(4)
C18 0.119(5) 0.110(5) 0.066(3) -0.008(3) -0.007(3) 0.054(4)
C19 0.108(5) 0.102(5) 0.069(3) -0.006(3) -0.002(3) 0.037(4)
C20 0.109(5) 0.096(5) 0.064(3) 0.002(3) 0.000(3) 0.029(3)
C21 0.118(5) 0.103(5) 0.075(3) 0.002(3) 0.007(3) 0.034(4)
C22 0.115(5) 0.107(5) 0.074(3) 0.006(3) 0.005(3) 0.029(4)
C23 0.117(5) 0.140(6) 0.075(3) -0.001(4) 0.000(3) 0.030(4)
C24 0.126(6) 0.171(7) 0.080(4) 0.005(4) -0.006(4) 0.033(5)
C25 0.130(6) 0.173(7) 0.080(4) 0.013(4) -0.012(4) 0.048(5)
C26 0.135(6) 0.169(7) 0.086(4) 0.002(4) -0.020(4) 0.050(5)
C27 0.122(5) 0.105(5) 0.075(3) 0.001(3) -0.013(3) 0.032(4)
C28 0.131(5) 0.104(5) 0.074(3) -0.008(3) -0.004(3) 0.052(4)
C29 0.089(4) 0.113(5) 0.076(3) -0.008(3) -0.009(3) 0.027(4)
C30 0.093(4) 0.154(6) 0.087(4) -0.001(4) -0.015(4) 0.004(4)
C31 0.092(5) 0.184(8) 0.094(5) -0.020(4) -0.021(4) 0.045(5)
C32 0.130(6) 0.184(8) 0.069(4) -0.001(4) -0.004(4) 0.069(6)
C33 0.123(5) 0.172(7) 0.080(4) 0.018(4) 0.002(4) 0.066(5)
C34 0.098(5) 0.138(6) 0.091(4) 0.015(4) 0.006(4) 0.035(4)
C35 0.144(5) 0.117(5) 0.062(3) -0.002(3) 0.007(3) 0.061(5)
C36 0.148(5) 0.133(6) 0.078(4) 0.000(3) 0.003(4) 0.091(5)
C37 0.179(6) 0.165(7) 0.094(4) 0.036(4) 0.015(4) 0.113(6)
C38 0.256(9) 0.165(7) 0.078(5) 0.015(4) 0.039(5) 0.145(8)
C39 0.269(10) 0.137(7) 0.091(5) -0.001(4) 0.010(6) 0.102(7)
C40 0.193(7) 0.119(6) 0.069(4) -0.002(3) 0.014(4) 0.040(5)
C41 0.108(5) 0.114(5) 0.067(3) -0.005(3) 0.002(3) 0.038(4)
C42 0.098(4) 0.105(5) 0.077(3) -0.002(3) -0.004(3) 0.039(4)
C43 0.093(4) 0.096(4) 0.082(3) -0.004(3) -0.005(3) 0.038(4)
C44 0.089(4) 0.110(5) 0.064(3) -0.002(3) -0.004(3) 0.036(4)
C45 0.098(5) 0.110(5) 0.077(3) 0.006(3) 0.004(3) 0.052(4)
C46 0.126(5) 0.110(5) 0.077(3) 0.012(3) 0.006(4) 0.052(4)
C47 0.093(4) 0.110(5) 0.070(3) -0.002(3) -0.010(3) 0.035(4)
C48 0.095(4) 0.112(5) 0.061(3) 0.002(3) -0.005(3) 0.038(4)
C49 0.115(5) 0.120(5) 0.079(3) -0.009(3) -0.011(3) 0.048(4)
C50 0.103(5) 0.121(5) 0.075(3) 0.003(3) -0.015(3) 0.035(4)
C51 0.152(6) 0.133(6) 0.075(3) -0.010(4) -0.019(4) 0.038(5)
C52 0.190(8) 0.149(7) 0.070(4) 0.001(4) -0.019(4) 0.042(6)
C53 0.196(8) 0.150(7) 0.069(4) 0.007(4) -0.009(4) 0.065(6)
C54 0.136(6) 0.141(6) 0.087(4) 0.016(4) -0.011(4) 0.055(5)
C55 0.099(5) 0.117(5) 0.071(3) 0.002(3) -0.013(3) 0.031(4)
C56 0.101(5) 0.124(5) 0.077(3) -0.003(3) -0.002(3) 0.041(4)
C57 0.088(4) 0.105(5) 0.098(4) -0.001(3) -0.005(3) 0.045(3)
C58 0.086(4) 0.098(5) 0.092(4) -0.014(3) 0.002(3) 0.038(3)
C59 0.095(5) 0.108(6) 0.103(4) -0.017(4) 0.001(4) 0.034(4)
C60 0.097(5) 0.111(6) 0.127(5) -0.013(4) 0.006(4) 0.023(4)
C61 0.095(5) 0.111(6) 0.134(5) -0.007(4) 0.010(4) 0.027(4)
C62 0.098(5) 0.100(5) 0.108(5) 0.000(4) 0.007(4) 0.035(4)
C63 0.089(4) 0.086(5) 0.095(4) -0.006(3) 0.006(3) 0.036(3)
C64 0.104(5) 0.102(5) 0.084(4) 0.001(3) -0.012(3) 0.040(4)

loop_
_atom_type_symbol
_atom_type_description
_atom_type_scat_dispersion_real
_atom_type_scat_dispersion_imag
_atom_type_scat_source
C C 0.0019 0.0011 'International Tables Vol C Tables 4.2.6.8 and 6.1.1.4'
H H 0.0000 0.0000 'International Tables Vol C Tables 4.2.6.8 and 6.1.1.4'
N N 0.0040 0.0024 'International Tables Vol C Tables 4.2.6.8 and 6.1.1.4'
O O 0.0074 0.0043 'International Tables Vol C Tables 4.2.6.8 and 6.1.1.4'

loop_
_geom_angle_atom_site_label_1
_geom_angle_atom_site_label_2
_geom_angle_atom_site_label_3
_geom_angle
_geom_angle_site_symmetry_1
_geom_angle_site_symmetry_3
_geom_angle_publ_flag
C15 O1 C57 118.3(4) . . ?
C43 O4 C64 119.1(4) . . ?
C13 N1 C7 123.1(5) . . ?
C13 N1 C1 117.9(5) . . ?
C7 N1 C1 118.7(4) . . ?
C41 N2 C35 123.3(5) . . ?
C41 N2 C29 119.5(5) . . ?
C35 N2 C29 116.7(5) . . ?
C2 C1 C6 121.5(6) . . ?
C2 C1 N1 118.8(6) . . ?
C6 C1 N1 119.6(6) . . ?
C1 C2 C3 119.7(7) . . ?
C1 C2 H2 120.1 . . ?
C3 C2 H2 120.1 . . ?
C4 C3 C2 118.7(7) . . ?
C4 C3 H3 120.7 . . ?
C2 C3 H3 120.7 . . ?
C5 C4 C3 120.9(7) . . ?
C5 C4 H4 119.5 . . ?
C3 C4 H4 119.5 . . ?
C4 C5 C6 119.6(7) . . ?
C4 C5 H5 120.2 . . ?
C6 C5 H5 120.2 . . ?
C1 C6 C5 119.5(7) . . ?
C1 C6 H6 120.3 . . ?
C5 C6 H6 120.3 . . ?
C12 C7 C8 119.8(6) . . ?
C12 C7 N1 122.1(6) . . ?
C8 C7 N1 118.0(6) . . ?
C7 C8 C9 119.2(7) . . ?
C7 C8 H8 120.4 . . ?
C9 C8 H8 120.4 . . ?
C10 C9 C8 119.3(7) . . ?
C10 C9 H9 120.3 . . ?
C8 C9 H9 120.3 . . ?
C9 C10 C11 121.3(7) . . ?
C9 C10 H10 119.4 . . ?
C11 C10 H10 119.4 . . ?
C10 C11 C12 119.3(7) . . ?
C10 C11 H11 120.4 . . ?
C12 C11 H11 120.4 . . ?
C7 C12 C11 121.2(6) . . ?
C7 C12 H12 119.4 . . ?
C11 C12 H12 119.4 . . ?
C14 C13 C18 120.4(5) . . ?
C14 C13 N1 118.4(5) . . ?
C18 C13 N1 121.3(5) . . ?
C13 C14 C15 119.7(5) . . ?
C13 C14 H14 120.2 . . ?
C15 C14 H14 120.2 . . ?
O1 C15 C14 121.4(5) . . ?
O1 C15 C16 117.4(5) . . ?
C14 C15 C16 121.2(5) . . ?
C17 C16 C15 117.1(5) . . ?
C17 C16 C19 124.5(5) . . ?
C15 C16 C19 118.5(5) . . ?
C18 C17 C16 122.8(5) . . ?
C18 C17 H17 118.6 . . ?
C16 C17 H17 118.6 . . ?
C17 C18 C13 118.9(5) . . ?
C17 C18 H18 120.5 . . ?
C13 C18 H18 120.5 . . ?
C20 C19 C16 134.2(6) . . ?
C20 C19 H19 112.9 . . ?
C16 C19 H19 112.9 . . ?
C19 C20 C28 135.4(5) . . ?
C19 C20 C21 118.9(5) . . ?
C28 C20 C21 105.7(5) . . ?
O2 C21 C22 127.0(6) . . ?
O2 C21 C20 126.1(6) . . ?
C22 C21 C20 106.9(5) . . ?
C27 C22 C23 121.2(6) . . ?
C27 C22 C21 110.0(5) . . ?
C23 C22 C21 128.8(6) . . ?
C22 C23 C24 117.0(7) . . ?
C22 C23 H23 121.5 . . ?
C24 C23 H23 121.5 . . ?
C25 C24 C23 121.2(6) . . ?
C25 C24 H24 119.4 . . ?
C23 C24 H24 119.4 . . ?
C24 C25 C26 120.9(7) . . ?
C24 C25 H25 119.6 . . ?
C26 C25 H25 119.6 . . ?
C27 C26 C25 117.6(7) . . ?
C27 C26 H26 121.2 . . ?
C25 C26 H26 121.2 . . ?
C26 C27 C22 122.1(6) . . ?
C26 C27 C28 128.7(6) . . ?
C22 C27 C28 109.2(5) . . ?
O3 C28 C20 128.3(5) . . ?
O3 C28 C27 123.7(6) . . ?
C20 C28 C27 108.0(5) . . ?
C30 C29 C34 121.8(6) . . ?
C30 C29 N2 119.1(6) . . ?
C34 C29 N2 119.1(6) . . ?
C29 C30 C31 118.3(7) . . ?
C29 C30 H30 120.9 . . ?
C31 C30 H30 120.9 . . ?
C32 C31 C30 120.0(7) . . ?
C32 C31 H31 120.0 . . ?
C30 C31 H31 120.0 . . ?
C33 C32 C31 119.9(7) . . ?
C33 C32 H32 120.1 . . ?
C31 C32 H32 120.1 . . ?
C32 C33 C34 121.4(8) . . ?
C32 C33 H33 119.3 . . ?
C34 C33 H33 119.3 . . ?
C29 C34 C33 118.6(7) . . ?
C29 C34 H34 120.7 . . ?
C33 C34 H34 120.7 . . ?
C40 C35 C36 119.2(7) . . ?
C40 C35 N2 120.5(7) . . ?
C36 C35 N2 120.2(6) . . ?
C35 C36 C37 120.1(7) . . ?
C35 C36 H36 120.0 . . ?
C37 C36 H36 120.0 . . ?
C36 C37 C38 118.5(8) . . ?
C36 C37 H37 120.7 . . ?
C38 C37 H37 120.7 . . ?
C39 C38 C37 120.2(8) . . ?
C39 C38 H38 119.9 . . ?
C37 C38 H38 119.9 . . ?
C38 C39 C40 119.8(9) . . ?
C38 C39 H39 120.1 . . ?
C40 C39 H39 120.1 . . ?
C35 C40 C39 122.0(9) . . ?
C35 C40 H40 119.0 . . ?
C39 C40 H40 119.0 . . ?
C42 C41 N2 120.0(5) . . ?
C42 C41 C46 119.0(5) . . ?
N2 C41 C46 120.9(6) . . ?
C43 C42 C41 120.6(5) . . ?
C43 C42 H42 119.7 . . ?
C41 C42 H42 119.7 . . ?
O4 C43 C42 121.6(5) . . ?
O4 C43 C44 118.0(5) . . ?
C42 C43 C44 120.4(5) . . ?
C45 C44 C43 117.0(5) . . ?
C45 C44 C47 125.5(5) . . ?
C43 C44 C47 117.5(5) . . ?
C46 C45 C44 123.8(5) . . ?
C46 C45 H45 118.1 . . ?
C44 C45 H45 118.1 . . ?
C45 C46 C41 119.3(6) . . ?
C45 C46 H46 120.4 . . ?
C41 C46 H46 120.4 . . ?
C48 C47 C44 133.3(6) . . ?
C48 C47 H47 113.4 . . ?
C44 C47 H47 113.4 . . ?
C47 C48 C56 135.3(5) . . ?
C47 C48 C49 118.2(5) . . ?
C56 C48 C49 106.4(5) . . ?
O5 C49 C50 126.0(6) . . ?
O5 C49 C48 126.9(6) . . ?
C50 C49 C48 107.1(6) . . ?
C55 C50 C51 120.1(6) . . ?
C55 C50 C49 110.2(6) . . ?
C51 C50 C49 129.7(6) . . ?
C52 C51 C50 115.9(7) . . ?
C52 C51 H51 122.0 . . ?
C50 C51 H51 122.0 . . ?
C53 C52 C51 125.2(7) . . ?
C53 C52 H52 117.4 . . ?
C51 C52 H52 117.4 . . ?
C52 C53 C54 117.7(7) . . ?
C52 C53 H53 121.2 . . ?
C54 C53 H53 121.2 . . ?
C55 C54 C53 118.0(7) . . ?
C55 C54 H54 121.0 . . ?
C53 C54 H54 121.0 . . ?
C54 C55 C50 123.0(6) . . ?
C54 C55 C56 128.3(6) . . ?
C50 C55 C56 108.6(6) . . ?
O6 C56 C48 130.4(5) . . ?
O6 C56 C55 121.9(6) . . ?
C48 C56 C55 107.7(5) . . ?
O1 C57 C58 111.5(5) . . ?
O1 C57 H57A 109.3 . . ?
C58 C57 H57A 109.3 . . ?
O1 C57 H57B 109.3 . . ?
C58 C57 H57B 109.3 . . ?
H57A C57 H57B 108.0 . . ?
C59 C58 C63 116.9(7) . . ?
C59 C58 C57 124.7(6) . . ?
C63 C58 C57 118.4(6) . . ?
C60 C59 C58 125.6(8) . . ?
C60 C59 H59 117.2 . . ?
C58 C59 H59 117.2 . . ?
C59 C60 C61 117.6(8) . . ?
C59 C60 H60 121.2 . . ?
C61 C60 H60 121.2 . . ?
C62 C61 C60 117.8(7) . . ?
C62 C61 H61 121.1 . . ?
C60 C61 H61 121.1 . . ?
C61 C62 C63 125.7(7) . . ?
C61 C62 H62 117.2 . . ?
C63 C62 H62 117.2 . . ?
C62 C63 C58 116.4(7) . . ?
C62 C63 C64 122.9(6) . . ?
C58 C63 C64 120.7(6) . . ?
O4 C64 C63 111.5(5) . . ?
O4 C64 H64A 109.3 . . ?
C63 C64 H64A 109.3 . . ?
O4 C64 H64B 109.3 . . ?
C63 C64 H64B 109.3 . . ?
H64A C64 H64B 108.0 . . ?

loop_
_geom_bond_atom_site_label_1
_geom_bond_atom_site_label_2
_geom_bond_distance
_geom_bond_site_symmetry_2
_geom_bond_publ_flag
O1 C15 1.359(6) . ?
O1 C57 1.452(6) . ?
O2 C21 1.213(7) . ?
O3 C28 1.232(6) . ?
O4 C43 1.353(6) . ?
O4 C64 1.446(6) . ?
O5 C49 1.223(7) . ?
O6 C56 1.225(7) . ?
N1 C13 1.406(6) . ?
N1 C7 1.433(7) . ?
N1 C1 1.447(7) . ?
N2 C41 1.399(6) . ?
N2 C35 1.410(7) . ?
N2 C29 1.455(7) . ?
C1 C2 1.353(8) . ?
C1 C6 1.356(8) . ?
C2 C3 1.421(8) . ?
C2 H2 0.9400 . ?
C3 C4 1.372(9) . ?
C3 H3 0.9400 . ?
C4 C5 1.364(9) . ?
C4 H4 0.9400 . ?
C5 C6 1.407(8) . ?
C5 H5 0.9400 . ?
C6 H6 0.9400 . ?
C7 C12 1.364(8) . ?
C7 C8 1.394(7) . ?
C8 C9 1.421(8) . ?
C8 H8 0.9400 . ?
C9 C10 1.363(9) . ?
C9 H9 0.9400 . ?
C10 C11 1.378(8) . ?
C10 H10 0.9400 . ?
C11 C12 1.388(8) . ?
C11 H11 0.9400 . ?
C12 H12 0.9400 . ?
C13 C14 1.389(7) . ?
C13 C18 1.400(7) . ?
C14 C15 1.394(7) . ?
C14 H14 0.9400 . ?
C15 C16 1.414(7) . ?
C16 C17 1.394(7) . ?
C16 C19 1.441(7) . ?
C17 C18 1.381(7) . ?
C17 H17 0.9400 . ?
C18 H18 0.9400 . ?
C19 C20 1.353(7) . ?
C19 H19 0.9400 . ?
C20 C28 1.482(8) . ?
C20 C21 1.504(8) . ?
C21 C22 1.482(8) . ?
C22 C27 1.384(8) . ?
C22 C23 1.386(7) . ?
C23 C24 1.391(8) . ?
C23 H23 0.9400 . ?
C24 C25 1.388(9) . ?
C24 H24 0.9400 . ?
C25 C26 1.391(8) . ?
C25 H25 0.9400 . ?
C26 C27 1.358(8) . ?
C26 H26 0.9400 . ?
C27 C28 1.483(8) . ?
C29 C30 1.369(8) . ?
C29 C34 1.376(8) . ?
C30 C31 1.415(9) . ?
C30 H30 0.9400 . ?
C31 C32 1.385(9) . ?
C31 H31 0.9400 . ?
C32 C33 1.349(9) . ?
C32 H32 0.9400 . ?
C33 C34 1.393(8) . ?
C33 H33 0.9400 . ?
C34 H34 0.9400 . ?
C35 C40 1.360(9) . ?
C35 C36 1.389(9) . ?
C36 C37 1.399(8) . ?
C36 H36 0.9400 . ?
C37 C38 1.422(12) . ?
C37 H37 0.9400 . ?
C38 C39 1.351(12) . ?
C38 H38 0.9400 . ?
C39 C40 1.383(10) . ?
C39 H39 0.9400 . ?
C40 H40 0.9400 . ?
C41 C42 1.394(7) . ?
C41 C46 1.404(7) . ?
C42 C43 1.388(7) . ?
C42 H42 0.9400 . ?
C43 C44 1.417(7) . ?
C44 C45 1.381(7) . ?
C44 C47 1.442(7) . ?
C45 C46 1.358(7) . ?
C45 H45 0.9400 . ?
C46 H46 0.9400 . ?
C47 C48 1.350(7) . ?
C47 H47 0.9400 . ?
C48 C56 1.460(8) . ?
C48 C49 1.491(8) . ?
C49 C50 1.479(8) . ?
C50 C55 1.373(8) . ?
C50 C51 1.393(8) . ?
C51 C52 1.387(9) . ?
C51 H51 0.9400 . ?
C52 C53 1.342(9) . ?
C52 H52 0.9400 . ?
C53 C54 1.429(8) . ?
C53 H53 0.9400 . ?
C54 C55 1.352(8) . ?
C54 H54 0.9400 . ?
C55 C56 1.507(8) . ?
C57 C58 1.513(8) . ?
C57 H57A 0.9800 . ?
C57 H57B 0.9800 . ?
C58 C59 1.383(8) . ?
C58 C63 1.450(8) . ?
C59 C60 1.362(8) . ?
C59 H59 0.9400 . ?
C60 C61 1.417(9) . ?
C60 H60 0.9400 . ?
C61 C62 1.371(8) . ?
C61 H61 0.9400 . ?
C62 C63 1.374(8) . ?
C62 H62 0.9400 . ?
C63 C64 1.495(8) . ?
C64 H64A 0.9800 . ?
C64 H64B 0.9800 . ?

loop_
_geom_torsion_atom_site_label_1
_geom_torsion_atom_site_label_2
_geom_torsion_atom_site_label_3
_geom_torsion_atom_site_label_4
_geom_torsion
_geom_torsion_site_symmetry_1
_geom_torsion_site_symmetry_2
_geom_torsion_site_symmetry_3
_geom_torsion_site_symmetry_4
_geom_torsion_publ_flag
C13 N1 C1 C2 -71.8(8) . . . . ?
C7 N1 C1 C2 114.8(6) . . . . ?
C13 N1 C1 C6 111.4(6) . . . . ?
C7 N1 C1 C6 -62.0(8) . . . . ?
C6 C1 C2 C3 -2.7(10) . . . . ?
N1 C1 C2 C3 -179.5(5) . . . . ?
C1 C2 C3 C4 1.8(10) . . . . ?
C2 C3 C4 C5 -2.0(10) . . . . ?
C3 C4 C5 C6 3.0(11) . . . . ?
C2 C1 C6 C5 3.6(10) . . . . ?
N1 C1 C6 C5 -179.6(5) . . . . ?
C4 C5 C6 C1 -3.7(10) . . . . ?
C13 N1 C7 C12 -42.2(9) . . . . ?
C1 N1 C7 C12 130.8(6) . . . . ?
C13 N1 C7 C8 141.7(6) . . . . ?
C1 N1 C7 C8 -45.2(8) . . . . ?
C12 C7 C8 C9 1.0(9) . . . . ?
N1 C7 C8 C9 177.2(5) . . . . ?
C7 C8 C9 C10 -1.6(10) . . . . ?
C8 C9 C10 C11 1.4(10) . . . . ?
C9 C10 C11 C12 -0.5(10) . . . . ?
C8 C7 C12 C11 -0.2(9) . . . . ?
N1 C7 C12 C11 -176.2(5) . . . . ?
C10 C11 C12 C7 -0.1(9) . . . . ?
C7 N1 C13 C14 157.6(6) . . . . ?
C1 N1 C13 C14 -15.4(9) . . . . ?
C7 N1 C13 C18 -22.9(9) . . . . ?
C1 N1 C13 C18 164.1(6) . . . . ?
C18 C13 C14 C15 -1.7(10) . . . . ?
N1 C13 C14 C15 177.8(6) . . . . ?
C57 O1 C15 C14 -3.1(9) . . . . ?
C57 O1 C15 C16 178.3(5) . . . . ?
C13 C14 C15 O1 -177.1(6) . . . . ?
C13 C14 C15 C16 1.4(10) . . . . ?
O1 C15 C16 C17 178.5(5) . . . . ?
C14 C15 C16 C17 -0.1(9) . . . . ?
O1 C15 C16 C19 -1.8(9) . . . . ?
C14 C15 C16 C19 179.6(6) . . . . ?
C15 C16 C17 C18 -1.1(10) . . . . ?
C19 C16 C17 C18 179.3(6) . . . . ?
C16 C17 C18 C13 0.8(10) . . . . ?
C14 C13 C18 C17 0.6(10) . . . . ?
N1 C13 C18 C17 -178.9(6) . . . . ?
C17 C16 C19 C20 0.7(11) . . . . ?
C15 C16 C19 C20 -179.0(7) . . . . ?
C16 C19 C20 C28 2.6(13) . . . . ?
C16 C19 C20 C21 -175.7(6) . . . . ?
C19 C20 C21 O2 -3.8(11) . . . . ?
C28 C20 C21 O2 177.4(7) . . . . ?
C19 C20 C21 C22 174.2(6) . . . . ?
C28 C20 C21 C22 -4.5(7) . . . . ?
O2 C21 C22 C27 -177.7(7) . . . . ?
C20 C21 C22 C27 4.2(8) . . . . ?
O2 C21 C22 C23 1.9(12) . . . . ?
C20 C21 C22 C23 -176.2(7) . . . . ?
C27 C22 C23 C24 0.7(10) . . . . ?
C21 C22 C23 C24 -178.8(7) . . . . ?
C22 C23 C24 C25 2.1(11) . . . . ?
C23 C24 C25 C26 -3.9(12) . . . . ?
C24 C25 C26 C27 2.8(12) . . . . ?
C25 C26 C27 C22 0.0(11) . . . . ?
C25 C26 C27 C28 -180.0(7) . . . . ?
C23 C22 C27 C26 -1.8(11) . . . . ?
C21 C22 C27 C26 177.8(7) . . . . ?
C23 C22 C27 C28 178.2(6) . . . . ?
C21 C22 C27 C28 -2.2(8) . . . . ?
C19 C20 C28 O3 5.9(13) . . . . ?
C21 C20 C28 O3 -175.7(7) . . . . ?
C19 C20 C28 C27 -175.1(7) . . . . ?
C21 C20 C28 C27 3.3(7) . . . . ?
C26 C27 C28 O3 -1.8(12) . . . . ?
C22 C27 C28 O3 178.2(7) . . . . ?
C26 C27 C28 C20 179.2(7) . . . . ?
C22 C27 C28 C20 -0.7(8) . . . . ?
C41 N2 C29 C30 -63.7(8) . . . . ?
C35 N2 C29 C30 124.3(7) . . . . ?
C41 N2 C29 C34 115.2(7) . . . . ?
C35 N2 C29 C34 -56.8(8) . . . . ?
C34 C29 C30 C31 0.2(10) . . . . ?
N2 C29 C30 C31 179.1(6) . . . . ?
C29 C30 C31 C32 0.1(10) . . . . ?
C30 C31 C32 C33 0.8(11) . . . . ?
C31 C32 C33 C34 -1.9(11) . . . . ?
C30 C29 C34 C33 -1.2(10) . . . . ?
N2 C29 C34 C33 179.9(6) . . . . ?
C32 C33 C34 C29 2.1(11) . . . . ?
C41 N2 C35 C40 139.6(6) . . . . ?
C29 N2 C35 C40 -48.7(9) . . . . ?
C41 N2 C35 C36 -43.2(9) . . . . ?
C29 N2 C35 C36 128.5(7) . . . . ?
C40 C35 C36 C37 0.2(10) . . . . ?
N2 C35 C36 C37 -177.0(6) . . . . ?
C35 C36 C37 C38 1.9(10) . . . . ?
C36 C37 C38 C39 -3.1(12) . . . . ?
C37 C38 C39 C40 2.1(14) . . . . ?
C36 C35 C40 C39 -1.3(11) . . . . ?
N2 C35 C40 C39 175.9(6) . . . . ?
C38 C39 C40 C35 0.1(13) . . . . ?
C35 N2 C41 C42 155.1(6) . . . . ?
C29 N2 C41 C42 -16.3(9) . . . . ?
C35 N2 C41 C46 -27.1(10) . . . . ?
C29 N2 C41 C46 161.4(6) . . . . ?
N2 C41 C42 C43 -180.0(6) . . . . ?
C46 C41 C42 C43 2.2(10) . . . . ?
C64 O4 C43 C42 11.5(9) . . . . ?
C64 O4 C43 C44 -168.7(5) . . . . ?
C41 C42 C43 O4 178.2(6) . . . . ?
C41 C42 C43 C44 -1.6(9) . . . . ?
O4 C43 C44 C45 -178.8(6) . . . . ?
C42 C43 C44 C45 1.0(9) . . . . ?
O4 C43 C44 C47 -0.3(9) . . . . ?
C42 C43 C44 C47 179.4(6) . . . . ?
C43 C44 C45 C46 -1.2(10) . . . . ?
C47 C44 C45 C46 -179.5(6) . . . . ?
C44 C45 C46 C41 1.9(10) . . . . ?
C42 C41 C46 C45 -2.4(10) . . . . ?
N2 C41 C46 C45 179.9(6) . . . . ?
C45 C44 C47 C48 0.0(11) . . . . ?
C43 C44 C47 C48 -178.3(7) . . . . ?
C44 C47 C48 C56 -0.6(13) . . . . ?
C44 C47 C48 C49 -178.0(6) . . . . ?
C47 C48 C49 O5 -0.8(11) . . . . ?
C56 C48 C49 O5 -178.9(7) . . . . ?
C47 C48 C49 C50 177.9(6) . . . . ?
C56 C48 C49 C50 -0.2(7) . . . . ?
O5 C49 C50 C55 179.1(7) . . . . ?
C48 C49 C50 C55 0.4(8) . . . . ?
O5 C49 C50 C51 1.5(13) . . . . ?
C48 C49 C50 C51 -177.2(7) . . . . ?
C55 C50 C51 C52 0.9(11) . . . . ?
C49 C50 C51 C52 178.3(7) . . . . ?
C50 C51 C52 C53 -0.4(13) . . . . ?
C51 C52 C53 C54 -1.9(14) . . . . ?
C52 C53 C54 C55 3.7(12) . . . . ?
C53 C54 C55 C50 -3.4(11) . . . . ?
C53 C54 C55 C56 -179.1(7) . . . . ?
C51 C50 C55 C54 1.1(11) . . . . ?
C49 C50 C55 C54 -176.8(6) . . . . ?
C51 C50 C55 C56 177.5(6) . . . . ?
C49 C50 C55 C56 -0.4(8) . . . . ?
C47 C48 C56 O6 2.3(14) . . . . ?
C49 C48 C56 O6 179.9(7) . . . . ?
C47 C48 C56 C55 -177.6(7) . . . . ?
C49 C48 C56 C55 0.0(7) . . . . ?
C54 C55 C56 O6 -3.5(11) . . . . ?
C50 C55 C56 O6 -179.7(7) . . . . ?
C54 C55 C56 C48 176.5(7) . . . . ?
C50 C55 C56 C48 0.3(8) . . . . ?
C15 O1 C57 C58 73.3(7) . . . . ?
O1 C57 C58 C59 14.3(8) . . . . ?
O1 C57 C58 C63 -167.1(5) . . . . ?
C63 C58 C59 C60 -2.3(9) . . . . ?
C57 C58 C59 C60 176.4(6) . . . . ?
C58 C59 C60 C61 1.0(10) . . . . ?
C59 C60 C61 C62 0.1(9) . . . . ?
C60 C61 C62 C63 0.4(10) . . . . ?
C61 C62 C63 C58 -1.7(9) . . . . ?
C61 C62 C63 C64 178.2(6) . . . . ?
C59 C58 C63 C62 2.5(7) . . . . ?
C57 C58 C63 C62 -176.2(5) . . . . ?
C59 C58 C63 C64 -177.4(5) . . . . ?
C57 C58 C63 C64 3.9(8) . . . . ?
C43 O4 C64 C63 64.6(7) . . . . ?
C62 C63 C64 O4 21.2(8) . . . . ?
C58 C63 C64 O4 -158.9(5) . . . . ?
